data_2017166
loop_
_publ_author_name
'Katagiri, Hiroshi'
'Morimoto, Masao'
'Sakai, Kenichi'

_publ_section_title
;
 A pair of diastereomeric 1:1 salts of (<i>S</i>)- and
 (<i>R</i>)-2-methylpiperazine with (2<i>S</i>,3<i>S</i>)-tartaric acid
;
_journal_coeditor_code EG3019
_journal_issue 7
_journal_name_full 'Acta Crystallographica Section C'
_journal_page_first o357
_journal_page_last o360
_journal_paper_doi 10.1107/S0108270109024093
_journal_volume 65
_journal_year 2009
_chemical_formula_iupac 'C5 H14 N2 2+, C4 H4 O6 2-, 2H2 O'
_chemical_formula_moiety 'C5 H14 N2 2+, C4 H4 O6 2-, 2(H2 O)'
_chemical_formula_sum 'C9 H22 N2 O8'
_chemical_formula_weight 286.29
_chemical_name_systematic
;
(<i>R</i>)-2-methylpiperazinium (2<i>S</i>,3<i>S</i>)-tartrate dihydrate
;
_space_group_IT_number 19
_symmetry_cell_setting orthorhombic
_symmetry_space_group_name_Hall 'P 2ac 2ab'
_symmetry_space_group_name_H-M 'P 21 21 21'
_atom_sites_solution_hydrogens geom
_atom_sites_solution_primary direct
_atom_sites_solution_secondary difmap
_audit_creation_method SHELXL-97
_cell_angle_alpha 90.00
_cell_angle_beta 90.00
_cell_angle_gamma 90.00
_cell_formula_units_Z 4
_cell_length_a 6.1303(2)
_cell_length_b 11.3207(5)
_cell_length_c 18.3570(5)
_cell_measurement_reflns_used 12156
_cell_measurement_temperature 108
_cell_measurement_theta_max 27.40
_cell_measurement_theta_min 3.5
_cell_volume 1273.96(8)
_computing_cell_refinement 'PROCESS-AUTO (Rigaku, 1998)'
_computing_data_collection 'PROCESS-AUTO (Rigaku, 1998)'
_computing_data_reduction 'CrystalStructure (Rigaku/MSC, 2003)'
_computing_molecular_graphics 'ORTEPIII (Burnett & Johnson, 1996) and PLATON (Spek, 2009)'
_computing_publication_material 'SHELXL97 (Sheldrick, 2008) and PLATON (Spek, 2009)'
_computing_structure_refinement 'SHELXL97 (Sheldrick, 2008)'
_computing_structure_solution 'SHELXS97 (Sheldrick, 2008)'
_diffrn_ambient_temperature 108
_diffrn_measured_fraction_theta_full 0.998
_diffrn_measured_fraction_theta_max 0.998
_diffrn_measurement_device_type 'Rigaku RAXIS-RAPID'
_diffrn_measurement_method \w
_diffrn_radiation_monochromator graphite
_diffrn_radiation_source 'rotating anode'
_diffrn_radiation_type MoK\a
_diffrn_radiation_wavelength 0.71075
_diffrn_reflns_av_R_equivalents 0.0164
_diffrn_reflns_av_sigmaI/netI 0.0091
_diffrn_reflns_limit_h_max 7
_diffrn_reflns_limit_h_min -7
_diffrn_reflns_limit_k_max 14
_diffrn_reflns_limit_k_min -14
_diffrn_reflns_limit_l_max 23
_diffrn_reflns_limit_l_min -23
_diffrn_reflns_number 12586
_diffrn_reflns_theta_full 27.48
_diffrn_reflns_theta_max 27.48
_diffrn_reflns_theta_min 3.50
_exptl_absorpt_coefficient_mu 0.131
_exptl_absorpt_correction_T_max 0.9257
_exptl_absorpt_correction_T_min 0.9257
_exptl_absorpt_correction_type multi-scan
_exptl_absorpt_process_details '(ABSCOR; Higashi, 1995)'
_exptl_crystal_colour colourless
_exptl_crystal_density_diffrn 1.493
_exptl_crystal_density_method 'not measured'
_exptl_crystal_description prism
_exptl_crystal_F_000 616
_exptl_crystal_size_max 0.60
_exptl_crystal_size_mid 0.60
_exptl_crystal_size_min 0.60
_refine_diff_density_max 0.306
_refine_diff_density_min -0.175
_refine_ls_abs_structure_details 'see text'
_refine_ls_extinction_coef 0.091(4)
_refine_ls_extinction_expression Fc^*^=kFc[1+0.001xFc^2^\l^3^/sin(2\q)]^-1/4^
_refine_ls_extinction_method SHELXL97
_refine_ls_goodness_of_fit_ref 1.054
_refine_ls_hydrogen_treatment mixed
_refine_ls_matrix_type full
_refine_ls_number_parameters 212
_refine_ls_number_reflns 1697
_refine_ls_number_restraints 0
_refine_ls_restrained_S_all 1.054
_refine_ls_R_factor_all 0.0222
_refine_ls_R_factor_gt 0.0217
_refine_ls_shift/su_max 0.001
_refine_ls_shift/su_mean 0.000
_refine_ls_structure_factor_coef Fsqd
_refine_ls_weighting_details 'calc w=1/[\s^2^(Fo^2^)+(0.0386P)^2^+0.2769P] where P=(Fo^2^+2Fc^2^)/3'
_refine_ls_weighting_scheme calc
_refine_ls_wR_factor_gt 0.0592
_refine_ls_wR_factor_ref 0.0595
_reflns_number_gt 1670
_reflns_number_total 1697
_reflns_threshold_expression >2sigma(I)
_cod_data_source_file eg3019.cif
_cod_data_source_block II
_cod_database_code 2017166
_cod_database_fobs_code 2017166

loop_
_symmetry_equiv_pos_as_xyz
'x, y, z'
'-x+1/2, -y, z+1/2'
'x+1/2, -y+1/2, -z'
'-x, y+1/2, -z+1/2'

loop_
_atom_site_type_symbol
_atom_site_label
_atom_site_fract_x
_atom_site_fract_y
_atom_site_fract_z
_atom_site_U_iso_or_equiv
_atom_site_adp_type
_atom_site_calc_flag
_atom_site_refinement_flags
_atom_site_occupancy
_atom_site_disorder_assembly
_atom_site_disorder_group
N N1 0.79592(19) 0.82184(10) 0.92596(6) 0.0098(2) Uani d . 1 . .
H H1 0.722(3) 0.7603(18) 0.9426(9) 0.019(4) Uiso d . 1 . .
H H2 0.904(3) 0.8326(16) 0.9564(10) 0.019(5) Uiso d . 1 . .
N N2 0.55081(19) 0.89368(9) 0.79978(6) 0.0095(2) Uani d . 1 . .
H H3 0.631(3) 0.9553(17) 0.7809(9) 0.018(4) Uiso d . 1 . .
H H4 0.432(3) 0.8801(18) 0.7707(10) 0.021(5) Uiso d . 1 . .
O O1 0.38481(17) 0.38355(8) 0.86726(5) 0.0118(2) Uani d . 1 . .
H H5 0.296(3) 0.3621(17) 0.8947(10) 0.018 Uiso d . 1 . .
O O2 0.74561(17) 0.51208(8) 0.80713(5) 0.0110(2) Uani d . 1 . .
H H6 0.868(4) 0.5174(16) 0.7896(10) 0.017 Uiso d . 1 . .
O O3 0.61974(16) 0.61528(8) 0.97595(5) 0.0114(2) Uani d . 1 . .
O O4 0.33199(16) 0.61587(8) 0.90128(5) 0.0135(2) Uani d . 1 . .
O O5 0.83065(16) 0.22810(8) 0.89099(5) 0.0123(2) Uani d . 1 . .
O O6 0.78964(16) 0.28333(8) 0.77496(5) 0.0119(2) Uani d . 1 . .
C C1 0.6882(2) 0.78480(11) 0.79843(6) 0.0107(2) Uani d . 1 . .
H H7 0.7444 0.7717 0.7485 0.013 Uiso calc R 1 . .
H H8 0.5985 0.7156 0.8122 0.013 Uiso calc R 1 . .
C C2 0.8777(2) 0.79690(11) 0.85092(6) 0.0112(2) Uani d . 1 . .
H H9 0.9639 0.7230 0.8511 0.013 Uiso calc R 1 . .
H H10 0.9742 0.8620 0.8348 0.013 Uiso calc R 1 . .
C C3 0.6594(2) 0.93110(11) 0.92723(6) 0.0112(2) Uani d . 1 . .
H H11 0.7505 0.9999 0.9137 0.013 Uiso calc R 1 . .
H H12 0.6040 0.9442 0.9772 0.013 Uiso calc R 1 . .
C C4 0.4679(2) 0.92184(11) 0.87488(6) 0.0105(2) Uani d . 1 . .
H H13 0.3693 0.8567 0.8914 0.013 Uiso calc R 1 . .
C C5 0.3400(2) 1.03709(11) 0.87345(7) 0.0143(3) Uani d . 1 . .
H H14 0.2182 1.0300 0.8391 0.021 Uiso calc R 1 . .
H H15 0.4362 1.1016 0.8580 0.021 Uiso calc R 1 . .
H H16 0.2832 1.0539 0.9223 0.021 Uiso calc R 1 . .
C C6 0.4932(2) 0.56718(11) 0.92898(6) 0.0094(2) Uani d . 1 . .
C C7 0.5493(2) 0.43856(11) 0.90949(6) 0.0092(2) Uani d . 1 . .
H H17 0.5676 0.3929 0.9557 0.011 Uiso calc R 1 . .
C C8 0.7629(2) 0.43311(11) 0.86694(6) 0.0089(2) Uani d . 1 . .
H H18 0.8863 0.4580 0.8991 0.011 Uiso calc R 1 . .
C C9 0.7975(2) 0.30406(10) 0.84220(7) 0.0091(2) Uani d . 1 . .
O O1W 0.12467(18) 0.33211(9) 0.98185(5) 0.0157(2) Uani d . 1 . .
H H1W 0.025(4) 0.287(2) 0.9637(13) 0.043(6) Uiso d . 1 . .
H H2W 0.165(3) 0.3040(17) 1.0237(11) 0.022(5) Uiso d . 1 . .
O O2W 0.17068(16) 0.55667(8) 0.76452(5) 0.0114(2) Uani d . 1 . .
H H3W 0.224(4) 0.5613(19) 0.8065(12) 0.032(5) Uiso d . 1 . .
H H4W 0.193(4) 0.631(2) 0.7482(12) 0.037(6) Uiso d . 1 . .

loop_
_atom_site_aniso_label
_atom_site_aniso_U_11
_atom_site_aniso_U_22
_atom_site_aniso_U_33
_atom_site_aniso_U_12
_atom_site_aniso_U_13
_atom_site_aniso_U_23
N1 0.0111(5) 0.0100(5) 0.0084(5) 0.0002(4) -0.0019(4) -0.0004(4)
N2 0.0102(5) 0.0099(5) 0.0083(5) 0.0004(4) -0.0007(4) 0.0004(4)
O1 0.0107(4) 0.0136(4) 0.0112(4) -0.0040(4) 0.0013(4) -0.0011(3)
O2 0.0110(4) 0.0111(4) 0.0109(4) -0.0001(4) 0.0022(4) 0.0031(3)
O3 0.0134(4) 0.0107(4) 0.0102(4) -0.0006(4) 0.0014(4) -0.0020(3)
O4 0.0144(5) 0.0130(4) 0.0132(4) 0.0034(4) -0.0003(4) 0.0000(3)
O5 0.0154(5) 0.0107(4) 0.0107(4) 0.0017(4) -0.0004(4) 0.0011(3)
O6 0.0149(5) 0.0115(4) 0.0093(4) 0.0016(4) 0.0003(3) -0.0020(3)
C1 0.0135(6) 0.0091(5) 0.0095(5) 0.0008(5) -0.0007(5) -0.0013(4)
C2 0.0114(6) 0.0122(5) 0.0099(5) 0.0013(5) 0.0010(5) -0.0008(4)
C3 0.0130(6) 0.0104(5) 0.0100(5) 0.0019(5) -0.0013(5) -0.0018(4)
C4 0.0101(6) 0.0123(5) 0.0090(5) 0.0000(5) 0.0005(5) -0.0002(4)
C5 0.0144(6) 0.0148(6) 0.0136(6) 0.0044(5) -0.0009(5) -0.0011(5)
C6 0.0115(6) 0.0096(5) 0.0070(5) -0.0003(5) 0.0039(4) 0.0010(4)
C7 0.0103(6) 0.0086(5) 0.0087(5) 0.0002(5) 0.0004(5) -0.0006(4)
C8 0.0104(6) 0.0085(5) 0.0080(5) 0.0002(5) 0.0005(4) -0.0004(4)
C9 0.0061(5) 0.0097(5) 0.0114(5) -0.0002(4) 0.0009(4) -0.0007(4)
O1W 0.0163(5) 0.0185(5) 0.0123(4) -0.0054(4) -0.0027(4) 0.0042(4)
O2W 0.0133(4) 0.0101(4) 0.0109(4) -0.0004(4) -0.0005(4) 0.0012(3)

loop_
_atom_type_symbol
_atom_type_description
_atom_type_scat_dispersion_real
_atom_type_scat_dispersion_imag
_atom_type_scat_source
C C 0.0033 0.0000 'International Tables Vol C Tables 4.2.6.8 and 6.1.1.4'
H H 0.0000 0.0000 'International Tables Vol C Tables 4.2.6.8 and 6.1.1.4'
N N 0.0061 0.0000 'International Tables Vol C Tables 4.2.6.8 and 6.1.1.4'
O O 0.0106 0.0000 'International Tables Vol C Tables 4.2.6.8 and 6.1.1.4'

loop_
_geom_angle_atom_site_label_1
_geom_angle_atom_site_label_2
_geom_angle_atom_site_label_3
_geom_angle_site_symmetry_1
_geom_angle_site_symmetry_3
_geom_angle
_geom_angle_publ_flag
C2 N1 C3 . . 111.04(9) ?
C2 N1 H1 . . 110.0(12) ?
C3 N1 H1 . . 110.9(13) ?
C2 N1 H2 . . 111.1(13) ?
C3 N1 H2 . . 107.5(12) ?
H1 N1 H2 . . 106.2(16) ?
C1 N2 C4 . . 112.40(9) ?
C1 N2 H3 . . 108.7(12) ?
C4 N2 H3 . . 111.3(11) ?
C1 N2 H4 . . 107.4(13) ?
C4 N2 H4 . . 107.6(12) ?
H3 N2 H4 . . 109.3(17) ?
C7 O1 H5 . . 106.2(14) ?
C8 O2 H6 . . 106.3(13) ?
N2 C1 C2 . . 110.32(10) ?
N2 C1 H7 . . 109.6 ?
C2 C1 H7 . . 109.6 ?
N2 C1 H8 . . 109.6 ?
C2 C1 H8 . . 109.6 ?
H7 C1 H8 . . 108.1 ?
N1 C2 C1 . . 110.28(11) ?
N1 C2 H9 . . 109.6 ?
C1 C2 H9 . . 109.6 ?
N1 C2 H10 . . 109.6 ?
C1 C2 H10 . . 109.6 ?
H9 C2 H10 . . 108.1 ?
N1 C3 C4 . . 111.44(10) ?
N1 C3 H11 . . 109.3 ?
C4 C3 H11 . . 109.3 ?
N1 C3 H12 . . 109.3 ?
C4 C3 H12 . . 109.3 ?
H11 C3 H12 . . 108.0 ?
N2 C4 C3 . . 109.44(11) ?
N2 C4 C5 . . 109.89(10) ?
C3 C4 C5 . . 110.44(10) ?
N2 C4 H13 . . 109.0 ?
C3 C4 H13 . . 109.0 ?
C5 C4 H13 . . 109.0 ?
C4 C5 H14 . . 109.5 ?
C4 C5 H15 . . 109.5 ?
H14 C5 H15 . . 109.5 ?
C4 C5 H16 . . 109.5 ?
H14 C5 H16 . . 109.5 ?
H15 C5 H16 . . 109.5 ?
O4 C6 O3 . . 124.70(12) ?
O4 C6 C7 . . 120.20(11) ?
O3 C6 C7 . . 115.07(11) ?
O1 C7 C8 . . 108.24(10) ?
O1 C7 C6 . . 112.62(10) ?
C8 C7 C6 . . 110.42(10) ?
O1 C7 H17 . . 108.5 ?
C8 C7 H17 . . 108.5 ?
C6 C7 H17 . . 108.5 ?
O2 C8 C7 . . 107.83(10) ?
O2 C8 C9 . . 112.24(10) ?
C7 C8 C9 . . 107.86(10) ?
O2 C8 H18 . . 109.6 ?
C7 C8 H18 . . 109.6 ?
C9 C8 H18 . . 109.6 ?
O6 C9 O5 . . 125.27(11) ?
O6 C9 C8 . . 117.38(11) ?
O5 C9 C8 . . 117.34(10) ?
H1W O1W H2W . . 108.9(19) ?
H3W O2W H4W . . 101(2) ?

loop_
_geom_bond_atom_site_label_1
_geom_bond_atom_site_label_2
_geom_bond_site_symmetry_2
_geom_bond_distance
_geom_bond_publ_flag
N1 C2 . 1.4928(15) ?
N1 C3 . 1.4937(16) ?
N1 H1 . 0.89(2) ?
N1 H2 . 0.88(2) ?
N2 C1 . 1.4931(16) ?
N2 C4 . 1.5036(15) ?
N2 H3 . 0.92(2) ?
N2 H4 . 0.91(2) ?
O1 C7 . 1.4159(15) ?
O1 H5 . 0.78(2) ?
O2 C8 . 1.4198(14) ?
O2 H6 . 0.82(2) ?
O3 C6 . 1.2811(16) yes
O4 C6 . 1.2408(16) yes
O5 C9 . 1.2581(15) yes
O6 C9 . 1.2575(15) yes
C1 C2 . 1.5152(18) ?
C1 H7 . 0.9900 ?
C1 H8 . 0.9900 ?
C2 H9 . 0.9900 ?
C2 H10 . 0.9900 ?
C3 C4 . 1.5211(18) ?
C3 H11 . 0.9900 ?
C3 H12 . 0.9900 ?
C4 C5 . 1.5225(17) ?
C4 H13 . 1.0000 ?
C5 H14 . 0.9800 ?
C5 H15 . 0.9800 ?
C5 H16 . 0.9800 ?
C6 C7 . 1.5383(17) ?
C7 C8 . 1.5261(18) ?
C7 H17 . 1.0000 ?
C8 C9 . 1.5445(16) ?
C8 H18 . 1.0000 ?
O1W H1W . 0.86(3) ?
O1W H2W . 0.87(2) ?
O2W H3W . 0.84(2) ?
O2W H4W . 0.90(2) ?

loop_
_geom_hbond_atom_site_label_D
_geom_hbond_atom_site_label_H
_geom_hbond_atom_site_label_A
_geom_hbond_site_symmetry_A
_geom_hbond_distance_DH
_geom_hbond_distance_HA
_geom_hbond_distance_DA
_geom_hbond_angle_DHA
_geom_hbond_publ_flag
N1 H1 O3 . 0.885(19) 1.86(2) 2.7344(15) 168.5(18) yes
O1W H1W O5 1_455 0.86(2) 1.91(2) 2.7234(14) 157(2) yes
N1 H2 O3 3_567 0.875(19) 1.908(18) 2.7730(15) 169.6(17) yes
O1W H2W O5 3_457 0.87(2) 1.90(2) 2.7401(13) 162.1(17) yes
N2 H3 O2W 4_656 0.921(19) 1.868(18) 2.7772(14) 168.7(17) yes
O2W H3W O1 . 0.84(2) 2.50(2) 3.0201(13) 120.8(18) yes
O2W H3W O4 . 0.84(2) 1.96(2) 2.7802(13) 165(2) yes
N2 H4 O2 4_656 0.916(18) 2.337(19) 2.9917(15) 128.3(16) yes
N2 H4 O6 4_656 0.916(18) 1.936(19) 2.7926(15) 154.9(18) yes
O2W H4W O6 4_656 0.90(2) 1.78(2) 2.6774(13) 172(2) yes
O1 H5 O1W . 0.781(18) 1.944(18) 2.7032(14) 164.3(18) yes
O2 H6 O2W 1_655 0.82(2) 1.96(2) 2.7671(14) 167.3(17) yes
C1 H7 O1 4_656 0.9900 2.6000 3.2713(15) 125.00 no
C1 H8 O2 . 0.9900 2.4800 3.1115(15) 122.00 no
C1 H8 O4 . 0.9900 2.5700 3.4627(15) 150.00 no
C8 H18 O1W 1_655 1.0000 2.5400 3.2673(16) 129.00 no

loop_
_geom_torsion_atom_site_label_1
_geom_torsion_atom_site_label_2
_geom_torsion_atom_site_label_3
_geom_torsion_atom_site_label_4
_geom_torsion_site_symmetry_1
_geom_torsion_site_symmetry_2
_geom_torsion_site_symmetry_3
_geom_torsion_site_symmetry_4
_geom_torsion
_geom_torsion_publ_flag
C4 N2 C1 C2 . . . . -56.76(13) ?
C3 N1 C2 C1 . . . . -57.60(13) ?
N2 C1 C2 N1 . . . . 56.84(13) ?
C2 N1 C3 C4 . . . . 57.38(14) ?
C1 N2 C4 C3 . . . . 55.41(13) ?
C1 N2 C4 C5 . . . . 176.85(10) yes
N1 C3 C4 N2 . . . . -55.19(13) ?
N1 C3 C4 C5 . . . . -176.29(10) ?
O4 C6 C7 O1 . . . . -8.14(15) ?
O3 C6 C7 O1 . . . . 169.97(10) ?
O4 C6 C7 C8 . . . . 112.99(12) ?
O3 C6 C7 C8 . . . . -68.89(13) ?
O1 C7 C8 O2 . . . . 70.93(12) yes
C6 C7 C8 O2 . . . . -52.78(13) ?
O1 C7 C8 C9 . . . . -50.49(12) ?
C6 C7 C8 C9 . . . . -174.20(10) ?
O2 C8 C9 O6 . . . . -5.24(17) ?
C7 C8 C9 O6 . . . . 113.41(12) ?
O2 C8 C9 O5 . . . . 175.01(11) ?
C7 C8 C9 O5 . . . . -66.35(15) ?

loop_
_cod_related_entry_id
_cod_related_entry_database
_cod_related_entry_code
1 ChemSpider 30654170
